data_2003519
loop_
_publ_author_name
'Yamada, T.'
'Uekusa, H.'
'Ohashi, Y.'
'Yamago, S.'
'Wang, X. Q.'
'Nakamura, E.'

_publ_section_title
;<i>cis</i>- and <i>trans</i>-Dimethyl
 Spiro[(4',4'-dimethyl-2',6'-dioxacyclohexane)-1',3-(4-methylenebicyclo[3.3.0]octane)]-2,2-dicarboxylate
;
_journal_issue 6
_journal_name_full 'Acta Crystallographica Section C'
_journal_page_first 1137
_journal_page_last 1139
_journal_paper_doi 10.1107/S010827019401276X
_journal_volume 51
_journal_year 1995
_chemical_formula_moiety 'C18 H26 O6'
_chemical_formula_structural 'C18 H26 O6'
_chemical_formula_sum 'C18 H26 O6'
_chemical_formula_weight 338.39
_chemical_name_systematic
;
 Spiro[(4',4'-dimethyl-2',6'-dioxa-cyclohexane)-
1',3-(cis-4-methylene-bicyclo[3.3.0]octane)]-2,2-dimethylcarboxylate
;
_space_group_IT_number 2
_symmetry_cell_setting triclinic
_symmetry_space_group_name_Hall '-P 1'
_symmetry_space_group_name_H-M 'P -1'
_audit_creation_method SHELXL
_cell_angle_alpha 98.806(9)
_cell_angle_beta 99.065(9)
_cell_angle_gamma 112.364(9)
_cell_formula_units_Z 2
_cell_length_a 9.4915(11)
_cell_length_b 11.5618(14)
_cell_length_c 8.9687(9)
_cell_measurement_reflns_used 25
_cell_measurement_temperature 296(2)
_cell_measurement_theta_max 29.97
_cell_measurement_theta_min 29.38
_cell_volume 874.02(19)
_computing_cell_refinement 'MSC/AFC Diffractometer Control Software'
_computing_data_collection
;MSC/AFC Diffractometer Control Software (Molecular Structure Corporation,
 1992)
;
_computing_data_reduction 'TEXSAN (Molecular Structure Corporation, 1992)'
_computing_molecular_graphics TEXSAN
_computing_structure_refinement 'SHELXL93 (Sheldrick, 1994)'
_computing_structure_solution 'SHELXS86 (Sheldrick, 1985)'
_diffrn_ambient_temperature 296(2)
_diffrn_measurement_device AFC7R
_diffrn_measurement_method \w/2\q
_diffrn_radiation_monochromator graphite
_diffrn_radiation_source 'sealed tube'
_diffrn_radiation_type MoK\a
_diffrn_radiation_wavelength 0.71073
_diffrn_reflns_av_R_equivalents 0.021
_diffrn_reflns_av_sigmaI/netI 0.0589
_diffrn_reflns_limit_h_max 12
_diffrn_reflns_limit_h_min 0
_diffrn_reflns_limit_k_max 13
_diffrn_reflns_limit_k_min -15
_diffrn_reflns_limit_l_max 11
_diffrn_reflns_limit_l_min -11
_diffrn_reflns_number 4033
_diffrn_reflns_theta_max 27.49
_diffrn_reflns_theta_min 2.36
_diffrn_standards_decay_% -0.41
_diffrn_standards_interval_count 100
_diffrn_standards_number 3
_exptl_absorpt_coefficient_mu 0.096
_exptl_absorpt_correction_T_max 1.000
_exptl_absorpt_correction_T_min 0.972
_exptl_absorpt_correction_type psi-scan
_exptl_crystal_colour colourless
_exptl_crystal_density_diffrn 1.286
_exptl_crystal_description prismatic
_exptl_crystal_F_000 364
_exptl_crystal_size_max 0.60
_exptl_crystal_size_mid 0.30
_exptl_crystal_size_min 0.20
_refine_diff_density_max 0.17
_refine_diff_density_min -0.28
_refine_ls_extinction_method none
_refine_ls_goodness_of_fit_all 1.010
_refine_ls_goodness_of_fit_obs 1.129
_refine_ls_hydrogen_treatment refxyz
_refine_ls_matrix_type full
_refine_ls_number_parameters 295
_refine_ls_number_reflns 4033
_refine_ls_number_restraints 0
_refine_ls_restrained_S_all 1.010
_refine_ls_restrained_S_obs 1.129
_refine_ls_R_factor_all 0.123
_refine_ls_R_factor_obs 0.054
_refine_ls_shift/esd_max 0.007
_refine_ls_shift/esd_mean 0.001
_refine_ls_structure_factor_coef Fsqd
_refine_ls_weighting_details 'w=1/[\s^2^(Fo^2^)+(0.0674P)^2^+0.1697P] wh'
_refine_ls_weighting_scheme calc
_refine_ls_wR_factor_all 0.159
_refine_ls_wR_factor_obs 0.129
_reflns_number_observed 2259
_reflns_number_total 4033
_reflns_observed_criterion >2sigma(I)
_cod_data_source_file as1138.cif
_cod_data_source_block II
_cod_depositor_comments
;
The following automatic conversions were performed:

'_refine_ls_weighting_scheme' value 'calc
w=1/[\s^2^(Fo^2^)+(0.0674P)^2^+0.1697P] wh' was changed to 'calc'.
New tag '_refine_ls_weighting_details' was created. The value of the
new tag was set to 'w=1/[\s^2^(Fo^2^)+(0.0674P)^2^+0.1697P] wh'.

Automatic conversion script
Id: cif_fix_values 3143 2015-03-26 13:38:13Z robertas 

The following automatic conversions were performed:

'_exptl_absorpt_correction_type' value '\y scan' was replaced with
the value 'psi-scan' as specified in the replacement file
'src/cod-tools/trunk/data/replacement-values/replacement_values.lst'.

Automatic conversion script
Id: cif_fix_values 5376 2017-05-30 11:51:03Z andrius 
;
_cod_original_cell_volume 874.0(2)
_cod_database_code 2003519

loop_
_symmetry_equiv_pos_as_xyz
'x, y, z'
'-x, -y, -z'

loop_
_atom_site_aniso_label
_atom_site_aniso_U_11
_atom_site_aniso_U_12
_atom_site_aniso_U_13
_atom_site_aniso_U_22
_atom_site_aniso_U_23
_atom_site_aniso_U_33
O1 0.0702(13) 0.0281(10) 0.0364(11) 0.0519(11) 0.0379(10) 0.0818(13)
O2 0.0719(12) 0.0358(9) 0.0298(9) 0.0492(10) 0.0177(8) 0.0551(10)
O3 0.0752(14) 0.0070(11) 0.0309(10) 0.0809(14) -0.0086(10) 0.0513(11)
O4 0.0498(11) 0.0170(9) 0.0222(8) 0.0551(10) 0.0126(8) 0.0458(9)
O5 0.0614(11) 0.0264(8) 0.0181(8) 0.0394(9) 0.0067(7) 0.0410(9)
O6 0.0558(10) 0.0164(8) 0.0126(7) 0.0333(8) 0.0054(6) 0.0387(8)
C1 0.0484(14) 0.0135(10) 0.0192(10) 0.0342(11) 0.0094(9) 0.0398(12)
C2 0.0526(14) 0.0184(10) 0.0196(11) 0.0328(11) 0.0072(9) 0.0389(12)
C3 0.0552(15) 0.0174(11) 0.0235(12) 0.0307(11) 0.0128(10) 0.0496(13)
C4 0.052(2) 0.0120(11) 0.0205(12) 0.0367(12) 0.0094(11) 0.0510(14)
C5 0.049(2) 0.016(2) 0.0231(15) 0.071(2) 0.016(2) 0.071(2)
C6 0.056(2) 0.0145(15) 0.0097(15) 0.061(2) 0.0040(15) 0.065(2)
C7 0.058(2) 0.0125(14) 0.0066(13) 0.051(2) 0.0080(13) 0.052(2)
C8 0.0514(15) 0.0127(11) 0.0160(11) 0.0371(12) 0.0053(10) 0.0450(13)
C9 0.065(2) 0.0212(15) 0.0333(15) 0.057(2) 0.0173(13) 0.058(2)
C10 0.0455(14) 0.0144(11) 0.0100(11) 0.0370(12) 0.0106(10) 0.0401(12)
C11 0.076(2) 0.044(2) 0.019(2) 0.060(2) 0.015(2) 0.069(2)
C12 0.056(2) 0.0147(12) 0.0196(12) 0.0407(13) 0.0100(10) 0.0407(13)
C13 0.065(2) 0.033(2) 0.041(2) 0.081(2) 0.025(2) 0.072(2)
C14 0.081(2) 0.0376(15) 0.0208(14) 0.0470(15) 0.0155(12) 0.0480(15)
C15 0.068(2) 0.0335(14) 0.0170(12) 0.0555(15) 0.0135(11) 0.0403(13)
C16 0.064(2) 0.0226(13) 0.0134(12) 0.0469(14) 0.0072(11) 0.0376(13)
C17 0.100(3) 0.051(2) 0.017(2) 0.078(2) 0.021(2) 0.052(2)
C18 0.069(2) 0.043(2) 0.019(2) 0.093(3) 0.020(2) 0.056(2)

loop_
_atom_site_label
_atom_site_occupancy
_atom_site_fract_x
_atom_site_fract_y
_atom_site_fract_z
_atom_site_U_iso_or_equiv
_atom_site_thermal_displace_type
_atom_site_calc_flag
_atom_site_type_symbol
O1 1 0.6834(2) 0.4923(2) 0.1059(2) 0.062 Uani d O
O2 1 0.5330(2) 0.4158(2) 0.2667(2) 0.053 Uani d O
O3 1 0.7428(2) 0.2375(2) -0.0715(2) 0.078 Uani d O
O4 1 0.9126(2) 0.3764(2) 0.1420(2) 0.050 Uani d O
O5 1 0.7414(2) 0.1542(2) 0.2715(2) 0.045 Uani d O
O6 1 0.7938(2) 0.3576(1) 0.4205(2) 0.044 Uani d O
C1 1 0.6454(3) 0.2841(2) 0.1524(3) 0.041 Uani d C
C2 1 0.6829(3) 0.2487(2) 0.3106(3) 0.040 Uani d C
C3 1 0.5219(3) 0.1830(2) 0.3443(3) 0.044 Uani d C
C4 1 0.4095(3) 0.1082(2) 0.1906(3) 0.048 Uani d C
C5 1 0.2482(4) 0.1124(4) 0.1586(4) 0.066 Uani d C
C6 1 0.2078(4) 0.1000(3) -0.0153(4) 0.065 Uani d C
C7 1 0.3617(3) 0.1890(3) -0.0449(3) 0.058 Uani d C
C8 1 0.4874(3) 0.1672(2) 0.0640(3) 0.046 Uani d C
C9 1 0.4860(4) 0.1915(3) 0.4811(4) 0.059 Uani d C
C10 1 0.6259(3) 0.4103(2) 0.1728(3) 0.042 Uani d C
C11 1 0.4975(4) 0.5269(3) 0.2844(4) 0.063 Uani d C
C12 1 0.7700(3) 0.2950(2) 0.0597(3) 0.046 Uani d C
C13 1 1.0408(4) 0.3854(4) 0.0688(4) 0.068 Uani d C
C14 1 0.8017(4) 0.1189(3) 0.4058(3) 0.054 Uani d C
C15 1 0.9370(3) 0.2341(3) 0.5164(3) 0.051 Uani d C
C16 1 0.8750(4) 0.3354(3) 0.5567(3) 0.050 Uani d C
C17 1 0.9890(5) 0.1969(4) 0.6646(4) 0.072 Uani d C
C18 1 1.0754(4) 0.2863(4) 0.4418(4) 0.069 Uani d C
H1 1 0.5195(37) 0.1034(32) 0.0045(37) 0.085 Uiso d H
H2 1 0.3616(37) 0.1627(31) -0.1574(40) 0.085 Uiso d H
H3 1 0.3769(37) 0.2801(34) -0.0173(36) 0.085 Uiso d H
H4 1 0.1740(38) 0.0096(34) -0.0736(37) 0.085 Uiso d H
H5 1 0.1161(39) 0.1238(31) -0.0495(36) 0.085 Uiso d H
H6 1 0.1822(42) 0.0462(34) 0.1890(37) 0.085 Uiso d H
H7 1 0.2585(38) 0.1990(33) 0.2166(37) 0.085 Uiso d H
H8 1 0.3938(36) 0.0149(32) 0.1736(36) 0.085 Uiso d H
H9 1 0.3764(40) 0.1422(31) 0.4877(36) 0.085 Uiso d H
H10 1 0.5608(39) 0.2475(32) 0.5784(38) 0.085 Uiso d H
H11 1 0.4252(39) 0.5181(31) 0.3518(39) 0.085 Uiso d H
H12 1 0.4559(39) 0.5379(32) 0.1903(41) 0.085 Uiso d H
H13 1 0.5961(39) 0.6045(34) 0.3259(37) 0.085 Uiso d H
H14 1 1.0118(37) 0.3898(31) -0.0412(40) 0.085 Uiso d H
H15 1 1.0488(39) 0.3071(34) 0.0513(38) 0.085 Uiso d H
H16 1 1.1346(40) 0.4672(33) 0.1420(37) 0.085 Uiso d H
H17 1 0.7142(39) 0.0786(30) 0.4638(37) 0.085 Uiso d H
H18 1 0.8324(37) 0.0495(32) 0.3635(36) 0.085 Uiso d H
H19 1 0.8030(39) 0.3117(30) 0.6259(38) 0.085 Uiso d H
H20 1 0.9585(39) 0.4221(33) 0.6077(36) 0.085 Uiso d H
H21 1 1.0450(38) 0.3081(31) 0.3477(40) 0.085 Uiso d H
H22 1 1.1158(39) 0.2230(33) 0.4239(38) 0.085 Uiso d H
H23 1 1.1627(40) 0.3709(33) 0.5132(38) 0.085 Uiso d H
H24 1 1.0781(40) 0.2730(34) 0.7366(38) 0.085 Uiso d H
H25 1 0.9027(39) 0.1650(31) 0.7150(38) 0.085 Uiso d H
H26 1 1.0199(38) 0.1274(33) 0.6404(38) 0.085 Uiso d H

loop_
_atom_type_symbol
_atom_type_description
_atom_type_scat_source
_atom_type_scat_dispersion_real
_atom_type_scat_dispersion_imag
C C 'International Tables Vol C Tables 4.2.6.8 and 6.1.1.4' 0.0033 0.001
H H 'International Tables Vol C Tables 4.2.6.8 and 6.1.1.4' 0.0000 0.000
O O 'International Tables Vol C Tables 4.2.6.8 and 6.1.1.4' 0.0106 0.006

loop_
_geom_angle_atom_site_label_1
_geom_angle_atom_site_label_2
_geom_angle_atom_site_label_3
_geom_angle
_geom_angle_publ_flag
C10 O2 C11 116.5(2) ?
C12 O4 C13 116.3(2) ?
C2 O5 C14 112.2(2) yes
C2 O6 C16 116.7(2) yes
C10 C1 C12 107.8(2) yes
C10 C1 C2 112.3(2) yes
C12 C1 C2 113.2(2) yes
C10 C1 C8 111.3(2) yes
C12 C1 C8 109.7(2) yes
C2 C1 C8 102.5(2) yes
O6 C2 O5 112.4(2) yes
O6 C2 C3 117.5(2) yes
O5 C2 C3 108.8(2) yes
O6 C2 C1 110.1(2) yes
O5 C2 C1 102.8(2) yes
C3 C2 C1 103.8(2) yes
C9 C3 C4 126.0(2) yes
C9 C3 C2 127.3(2) yes
C4 C3 C2 106.6(2) yes
C3 C4 C5 118.4(2) yes
C3 C4 C8 106.7(2) yes
C5 C4 C8 104.4(2) yes
C6 C5 C4 104.0(2) yes
C5 C6 C7 103.0(2) yes
C6 C7 C8 103.7(2) yes
C7 C8 C4 106.6(2) yes
C7 C8 C1 119.7(2) yes
C4 C8 C1 106.4(2) yes
O1 C10 O2 124.2(2) ?
O1 C10 C1 123.5(2) ?
O2 C10 C1 112.2(2) ?
O3 C12 O4 123.8(2) ?
O3 C12 C1 124.1(2) ?
O4 C12 C1 112.1(2) ?
O5 C14 C15 111.0(2) yes
C14 C15 C16 106.5(2) yes
C14 C15 C17 109.9(2) ?
C16 C15 C17 108.9(2) ?
C14 C15 C18 111.3(2) ?
C16 C15 C18 110.4(2) ?
C17 C15 C18 109.8(3) ?
O6 C16 C15 112.7(2) yes

loop_
_geom_bond_atom_site_label_1
_geom_bond_atom_site_label_2
_geom_bond_distance
_geom_bond_publ_flag
O1 C10 1.200(3) ?
O2 C10 1.323(3) ?
O2 C11 1.441(3) ?
O3 C12 1.195(3) ?
O4 C12 1.329(3) ?
O4 C13 1.449(3) ?
O5 C2 1.426(3) yes
O5 C14 1.434(3) yes
O6 C2 1.396(3) yes
O6 C16 1.449(3) yes
C1 C10 1.526(3) yes
C1 C12 1.528(3) yes
C1 C2 1.561(3) yes
C1 C8 1.568(3) yes
C2 C3 1.528(3) yes
C3 C9 1.323(3) yes
C3 C4 1.502(4) yes
C4 C5 1.534(4) yes
C4 C8 1.555(3) yes
C5 C6 1.517(4) yes
C6 C7 1.524(4) yes
C7 C8 1.542(4) yes
C14 C15 1.516(4) yes
C15 C16 1.520(4) yes
C15 C17 1.525(4) ?
C15 C18 1.527(4) ?

loop_
_geom_torsion_atom_site_label_1
_geom_torsion_atom_site_label_2
_geom_torsion_atom_site_label_3
_geom_torsion_atom_site_label_4
_geom_torsion
_geom_torsion_publ_flag
C16 O6 C2 O5 -48.3(2) ?
C16 O6 C2 C3 79.1(3) ?
C16 O6 C2 C1 -162.3(2) ?
C14 O5 C2 O6 54.5(2) ?
C14 O5 C2 C3 -77.5(2) ?
C14 O5 C2 C1 172.9(2) ?
C10 C1 C2 O6 -43.3(3) ?
C12 C1 C2 O6 79.0(2) ?
C8 C1 C2 O6 -162.9(2) ?
C10 C1 C2 O5 -163.3(2) ?
C12 C1 C2 O5 -41.0(2) ?
C8 C1 C2 O5 77.1(2) ?
C10 C1 C2 C3 83.4(2) ?
C12 C1 C2 C3 -154.3(2) ?
C8 C1 C2 C3 -36.2(2) yes
O6 C2 C3 C9 -21.3(4) ?
O5 C2 C3 C9 107.9(3) ?
C1 C2 C3 C9 -143.1(3) ?
O6 C2 C3 C4 157.5(2) ?
O5 C2 C3 C4 -73.3(2) ?
C1 C2 C3 C4 35.6(2) yes
C9 C3 C4 C5 41.5(4) ?
C2 C3 C4 C5 -137.2(2) yes
C9 C3 C4 C8 158.7(3) ?
C2 C3 C4 C8 -20.1(3) yes
C3 C4 C5 C6 148.2(2) yes
C8 C4 C5 C6 29.9(3) yes
C4 C5 C6 C7 -43.0(3) yes
C5 C6 C7 C8 38.7(3) yes
C6 C7 C8 C4 -20.1(3) yes
C6 C7 C8 C1 -140.7(2) yes
C3 C4 C8 C7 -131.9(2) yes
C5 C4 C8 C7 -5.9(3) yes
C3 C4 C8 C1 -3.1(3) yes
C5 C4 C8 C1 123.0(2) yes
C10 C1 C8 C7 24.6(3) ?
C12 C1 C8 C7 -94.6(3) ?
C2 C1 C8 C7 144.9(2) yes
C10 C1 C8 C4 -96.1(2) ?
C12 C1 C8 C4 144.8(2) yes
C2 C1 C8 C4 24.2(2) yes
C11 O2 C10 O1 1.7(4) ?
C11 O2 C10 C1 -175.4(2) ?
C12 C1 C10 O1 10.0(3) ?
C2 C1 C10 O1 135.3(2) ?
C8 C1 C10 O1 -110.4(3) ?
C12 C1 C10 O2 -172.9(2) ?
C2 C1 C10 O2 -47.5(3) ?
C8 C1 C10 O2 66.8(2) ?
C13 O4 C12 O3 -5.2(4) ?
C13 O4 C12 C1 175.0(2) ?
C10 C1 C12 O3 -109.2(3) ?
C2 C1 C12 O3 126.0(3) ?
C8 C1 C12 O3 12.1(4) ?
C10 C1 C12 O4 70.6(2) ?
C2 C1 C12 O4 -54.3(3) ?
C8 C1 C12 O4 -168.1(2) ?
C2 O5 C14 C15 -60.9(3) ?
O5 C14 C15 C16 57.0(3) ?
O5 C14 C15 C17 174.8(2) ?
O5 C14 C15 C18 -63.3(3) ?
C2 O6 C16 C15 47.8(3) ?
C14 C15 C16 O6 -49.7(3) ?
C17 C15 C16 O6 -168.2(3) ?
C18 C15 C16 O6 71.2(3) ?
